data_2201757
loop_
_publ_author_name
'Barrier, N.'
'Gougeon, P.'

_publ_section_title
;
 Pr~3~MoO~7~
;
_journal_issue 2
_journal_name_full 'Acta Crystallographica Section E'
_journal_page_first i22
_journal_page_last i24
_journal_paper_doi 10.1107/S1600536803001892
_journal_volume 59
_journal_year 2003
_chemical_formula_iupac 'Pr3 Mo O7'
_chemical_formula_structural 'Pr3 Mo O7'
_chemical_formula_sum 'Mo O7 Pr3'
_chemical_formula_weight 630.67
_chemical_name_systematic
;
Triprasepdymium molybdenum heptaoxide
;
_space_group_IT_number 19
_symmetry_cell_setting orthorhombic
_symmetry_space_group_name_Hall 'P 2ac 2ab'
_symmetry_space_group_name_H-M 'P 21 21 21'
_atom_sites_solution_primary isomor
_audit_creation_method SHELXL-97
_cell_angle_alpha 90.00
_cell_angle_beta 90.00
_cell_angle_gamma 90.00
_cell_formula_units_Z 4
_cell_length_a 7.50870(10)
_cell_length_b 7.6412(2)
_cell_length_c 10.8952(2)
_cell_measurement_reflns_used 11425
_cell_measurement_temperature 293(2)
_cell_measurement_theta_max 37.78
_cell_measurement_theta_min 1
_cell_volume 625.12(2)
_computing_cell_refinement COLLECT
_computing_data_collection 'COLLECT (Nonius, 1998)'
_computing_data_reduction 'DENZO and SCALEPACK (Otwinowski & Minor, 1997)'
_computing_molecular_graphics 'DIAMOND(Bergerhoff, 1996)'
_computing_publication_material SHELXL97
_computing_structure_refinement 'SHELXL97 (Sheldrick, 1997)'
_computing_structure_solution 'SHELXS97 (Sheldrick, 1997)'
_diffrn_ambient_temperature 293(2)
_diffrn_measured_fraction_theta_full 0.998
_diffrn_measured_fraction_theta_max 0.998
_diffrn_measurement_device_type 'Nonius KappaCCD'
_diffrn_measurement_method '\f scans (\k = 0) + additional \w scans'
_diffrn_radiation_monochromator graphite
_diffrn_radiation_source 'fine-focus sealed tube'
_diffrn_radiation_type MoK\a
_diffrn_radiation_wavelength 0.71070
_diffrn_reflns_av_R_equivalents 0.0580
_diffrn_reflns_av_sigmaI/netI 0.0441
_diffrn_reflns_limit_h_max 12
_diffrn_reflns_limit_h_min -12
_diffrn_reflns_limit_k_max 12
_diffrn_reflns_limit_k_min -13
_diffrn_reflns_limit_l_max 18
_diffrn_reflns_limit_l_min -16
_diffrn_reflns_number 16521
_diffrn_reflns_theta_full 37.79
_diffrn_reflns_theta_max 37.79
_diffrn_reflns_theta_min 3.26
_exptl_absorpt_coefficient_mu 24.909
_exptl_absorpt_correction_T_max 0.2247
_exptl_absorpt_correction_T_min 0.1389
_exptl_absorpt_correction_type multi-scan
_exptl_absorpt_process_details '(Blessing, 1995)'
_exptl_crystal_colour black
_exptl_crystal_density_diffrn 6.701
_exptl_crystal_density_method 'not measured'
_exptl_crystal_description 'irregular block'
_exptl_crystal_F_000 1100
_exptl_crystal_size_max 0.085
_exptl_crystal_size_mid 0.064
_exptl_crystal_size_min 0.053
_refine_diff_density_max 4.067
_refine_diff_density_min -4.054
_refine_ls_abs_structure_details 'Flack (1983)'
_refine_ls_abs_structure_Flack 0.49(3)
_refine_ls_extinction_coef 0.0110(3)
_refine_ls_extinction_expression Fc^*^=kFc[1+0.001xFc^2^\l^3^/sin(2\q)]^-1/4^
_refine_ls_extinction_method SHELXL97
_refine_ls_goodness_of_fit_ref 1.054
_refine_ls_matrix_type full
_refine_ls_number_parameters 101
_refine_ls_number_reflns 3345
_refine_ls_number_restraints 0
_refine_ls_restrained_S_all 1.054
_refine_ls_R_factor_all 0.0309
_refine_ls_R_factor_gt 0.0294
_refine_ls_shift/su_max 0.001
_refine_ls_shift/su_mean 0.000
_refine_ls_structure_factor_coef Fsqd
_refine_ls_weighting_details 'calc w = 1/[\s^2^(Fo^2^)+(0.0091P)^2^+7.1924P] where P = (Fo^2^+2Fc^2^)/3'
_refine_ls_weighting_scheme calc
_refine_ls_wR_factor_gt 0.0656
_refine_ls_wR_factor_ref 0.0665
_reflns_number_gt 3222
_reflns_number_total 3345
_reflns_threshold_expression I>2\s(I)
_cod_data_source_file br6077.cif
_cod_data_source_block I
_cod_depositor_comments
;
The following automatic conversions were performed:
'_geom_bond_publ_flag' value 'Y' changed to 'y' according to
'/home/saulius/struct/CIF-dictionaries/cif_core.dic' dictionary named
'cif_core.dic' version 2.4.1 from 2010-06-29 (27 times).

Automatic conversion script
Id: cif_fix_enum 1527 2010-12-29 10:47:43Z saulius 

The following automatic conversions were performed:

'_geom_bond_publ_flag' value 'Y' changed to 'y' according to
/home/saulius/struct/CIF-dictionaries/cif_core.dic dictionary named
'cif_core.dic' version 2.4.1 from 2010-06-29 (27
times).

'_geom_angle_publ_flag' value 'Y' changed to 'y' according
to /home/saulius/struct/CIF-dictionaries/cif_core.dic dictionary
named 'cif_core.dic' version 2.4.1 from 2010-06-29.

Automatic conversion script
Id: cif_fix_values 1715 2011-07-08 13:25:40Z adriana 
;
_cod_database_code 2201757
_cod_database_fobs_code 2201757

loop_
_symmetry_equiv_pos_as_xyz
'x, y, z'
'x+1/2, -y+1/2, -z'
'-x, y+1/2, -z+1/2'
'-x+1/2, -y, z+1/2'

loop_
_atom_site_label
_atom_site_fract_x
_atom_site_fract_y
_atom_site_fract_z
_atom_site_U_iso_or_equiv
_atom_site_adp_type
_atom_site_calc_flag
_atom_site_refinement_flags
_atom_site_occupancy
_atom_site_disorder_assembly
_atom_site_disorder_group
_atom_site_type_symbol
Mo 0.49773(5) 1.00093(5) 0.74955(5) 0.00537(7) Uani d . 1 . . Mo
Pr1 0.98074(4) 1.00637(3) 0.75374(3) 0.01071(7) Uani d . 1 . . Pr
Pr2 0.70257(3) 0.75417(4) 0.53386(2) 0.00700(6) Uani d . 1 . . Pr
Pr3 0.69200(3) 0.74788(4) -0.01812(2) 0.00686(6) Uani d . 1 . . Pr
O1 1.2042(7) 1.0298(5) 1.3685(4) 0.0126(8) Uani d . 1 . . O
O2 1.1372(7) 1.0505(5) 1.1117(4) 0.0161(9) Uani d . 1 . . O
O3 0.9590(5) 0.7487(7) -0.1179(3) 0.0092(5) Uani d . 1 . . O
O4 0.7888(7) 0.9639(5) 0.1292(4) 0.0119(8) Uani d . 1 . . O
O5 0.5707(5) 0.7473(4) -0.2398(3) 0.0095(5) Uani d . 1 . . O
O6 0.8275(7) 0.9616(5) 0.3754(4) 0.0116(8) Uani d . 1 . . O
O7 0.9904(5) 0.7577(6) 0.6184(3) 0.0088(6) Uani d . 1 . . O

loop_
_atom_site_aniso_label
_atom_site_aniso_U_11
_atom_site_aniso_U_22
_atom_site_aniso_U_33
_atom_site_aniso_U_12
_atom_site_aniso_U_13
_atom_site_aniso_U_23
Mo 0.00628(14) 0.00418(14) 0.00564(13) 0.00035(10) -0.00025(8) -0.00016(11)
Pr1 0.01858(13) 0.00594(10) 0.00763(10) -0.00259(9) -0.00359(9) 0.00055(8)
Pr2 0.00728(10) 0.00670(11) 0.00702(9) -0.00024(11) -0.00112(7) 0.00025(9)
Pr3 0.00684(10) 0.00639(11) 0.00736(9) -0.00004(11) 0.00108(7) -0.00012(9)
O1 0.015(2) 0.0111(16) 0.0122(15) -0.0014(15) -0.0070(16) 0.0011(13)
O2 0.027(3) 0.0101(16) 0.0113(16) -0.0038(15) 0.0107(16) -0.0008(13)
O3 0.0061(13) 0.0118(15) 0.0099(12) -0.0009(15) -0.0013(11) 0.0003(14)
O4 0.017(2) 0.0078(15) 0.0107(14) -0.0015(14) -0.0037(16) -0.0005(12)
O5 0.0112(13) 0.0049(12) 0.0124(12) 0.0004(11) -0.0004(11) -0.0001(16)
O6 0.016(2) 0.0078(15) 0.0112(15) -0.0014(13) 0.0047(14) -0.0016(12)
O7 0.0086(15) 0.0109(15) 0.0070(12) 0.0038(15) 0.0002(9) 0.0013(14)

loop_
_atom_type_symbol
_atom_type_description
_atom_type_scat_dispersion_real
_atom_type_scat_dispersion_imag
_atom_type_scat_source
Pr Pr -0.2180 2.8214 'International Tables Vol C Tables 4.2.6.8 and 6.1.1.4'
O O 0.0106 0.0060 'International Tables Vol C Tables 4.2.6.8 and 6.1.1.4'
Mo Mo -1.6832 0.6857 'International Tables Vol C Tables 4.2.6.8 and 6.1.1.4'

loop_
_geom_angle_atom_site_label_1
_geom_angle_atom_site_label_2
_geom_angle_atom_site_label_3
_geom_angle_site_symmetry_1
_geom_angle_site_symmetry_3
_geom_angle
_geom_angle_publ_flag
O2 Mo O6 4_674 4_675 169.7(2) ?
O2 Mo O5 4_674 3_655 90.94(17) ?
O6 Mo O5 4_675 3_655 94.31(16) ?
O2 Mo O1 4_674 4_674 94.9(2) ?
O6 Mo O1 4_675 4_674 94.2(2) ?
O5 Mo O1 3_655 4_674 87.10(16) ?
O2 Mo O5 4_674 1_556 89.50(16) ?
O6 Mo O5 4_675 1_556 85.20(16) ?
O5 Mo O5 3_655 1_556 179.46(6) ?
O1 Mo O5 4_674 1_556 93.18(15) ?
O2 Mo O4 4_674 4_675 86.5(2) ?
O6 Mo O4 4_675 4_675 84.52(18) ?
O5 Mo O4 3_655 4_675 92.49(15) ?
O1 Mo O4 4_674 4_675 178.6(2) ?
O5 Mo O4 1_556 4_675 87.22(15) ?
O7 Pr1 O7 3_756 . 172.81(4) ?
O7 Pr1 O3 3_756 3_755 73.92(12) ?
O7 Pr1 O3 . 3_755 102.97(15) ?
O7 Pr1 O3 3_756 1_556 108.90(15) ?
O7 Pr1 O3 . 1_556 73.38(12) ?
O3 Pr1 O3 3_755 1_556 172.36(9) ?
O7 Pr1 O4 3_756 4_675 108.95(12) ?
O7 Pr1 O4 . 4_675 76.01(13) ?
O3 Pr1 O4 3_755 4_675 75.16(13) ?
O3 Pr1 O4 1_556 4_675 109.88(13) ?
O7 Pr1 O6 3_756 4_675 73.48(12) ?
O7 Pr1 O6 . 4_675 113.66(13) ?
O3 Pr1 O6 3_755 4_675 113.30(13) ?
O3 Pr1 O6 1_556 4_675 74.33(13) ?
O4 Pr1 O6 4_675 4_675 63.35(13) ?
O7 Pr1 O1 3_756 4_774 74.38(13) ?
O7 Pr1 O1 . 4_774 100.22(12) ?
O3 Pr1 O1 3_755 4_774 101.47(12) ?
O3 Pr1 O1 1_556 4_774 72.98(12) ?
O4 Pr1 O1 4_675 4_774 174.02(15) ?
O6 Pr1 O1 4_675 4_774 122.63(14) ?
O7 Pr2 O7 2_466 . 156.88(10) ?
O7 Pr2 O4 2_466 4_675 111.54(16) ?
O7 Pr2 O4 . 4_675 78.14(17) ?
O7 Pr2 O1 2_466 2_467 106.58(16) ?
O7 Pr2 O1 . 2_467 80.39(16) ?
O4 Pr2 O1 4_675 2_467 128.12(12) ?
O7 Pr2 O6 2_466 . 77.82(15) ?
O7 Pr2 O6 . . 85.36(15) ?
O4 Pr2 O6 4_675 . 73.82(13) ?
O1 Pr2 O6 2_467 . 149.65(13) ?
O7 Pr2 O2 2_466 3_746 81.55(16) ?
O7 Pr2 O2 . 3_746 79.35(16) ?
O4 Pr2 O2 4_675 3_746 144.50(17) ?
O1 Pr2 O2 2_467 3_746 73.79(14) ?
O6 Pr2 O2 . 3_746 77.32(13) ?
O7 Pr2 O5 2_466 1_556 114.20(12) ?
O7 Pr2 O5 . 1_556 88.81(11) ?
O4 Pr2 O5 4_675 1_556 67.99(12) ?
O1 Pr2 O5 2_467 1_556 64.89(12) ?
O6 Pr2 O5 . 1_556 141.76(11) ?
O2 Pr2 O5 3_746 1_556 138.38(12) ?
O3 Pr3 O3 . 2_465 168.18(11) ?
O3 Pr3 O4 . . 92.88(16) ?
O3 Pr3 O4 2_465 . 78.02(16) ?
O3 Pr3 O1 . 3_746 92.25(16) ?
O3 Pr3 O1 2_465 3_746 79.70(15) ?
O4 Pr3 O1 . 3_746 85.83(12) ?
O3 Pr3 O6 . 4_674 80.11(17) ?
O3 Pr3 O6 2_465 4_674 104.14(17) ?
O4 Pr3 O6 . 4_674 73.74(13) ?
O1 Pr3 O6 3_746 4_674 157.67(13) ?
O3 Pr3 O2 . 2_466 87.33(17) ?
O3 Pr3 O2 2_465 2_466 98.42(17) ?
O4 Pr3 O2 . 2_466 158.83(13) ?
O1 Pr3 O2 3_746 2_466 73.01(13) ?
O6 Pr3 O2 4_674 2_466 126.96(12) ?
O3 Pr3 O5 . . 82.20(11) ?
O3 Pr3 O5 2_465 . 109.59(12) ?
O4 Pr3 O5 . . 136.84(12) ?
O1 Pr3 O5 3_746 . 136.98(12) ?
O6 Pr3 O5 4_674 . 63.16(12) ?
O2 Pr3 O5 2_466 . 64.16(12) ?
Mo O5 Mo 3_645 1_554 148.3(2) y

loop_
_geom_bond_atom_site_label_1
_geom_bond_atom_site_label_2
_geom_bond_site_symmetry_2
_geom_bond_distance
_geom_bond_publ_flag
Mo O2 4_674 1.854(4) y
Mo O6 4_675 1.920(5) y
Mo O5 3_655 1.954(3) y
Mo O1 4_674 2.008(5) y
Mo O5 1_556 2.018(3) y
Mo O4 4_675 2.088(5) y
Mo Pr2 . 3.3828(6) ?
Mo Pr2 3_656 3.4021(5) ?
Mo Pr3 3_655 3.4566(6) ?
Mo Pr3 1_556 3.5034(6) ?
Mo Pr1 . 3.6273(4) ?
Pr1 O7 3_756 2.382(4) y
Pr1 O7 . 2.406(4) y
Pr1 O3 3_755 2.414(5) y
Pr1 O3 1_556 2.420(5) y
Pr1 O4 4_675 2.447(5) y
Pr1 O6 4_675 2.678(5) y
Pr1 O1 4_774 2.690(5) y
Pr1 Pr2 . 3.7169(4) ?
Pr1 Pr3 4_675 3.7393(4) ?
Pr1 Pr2 4_675 3.8154(4) ?
Pr1 Pr3 2_566 3.8194(4) ?
Pr2 O7 2_466 2.302(3) y
Pr2 O7 . 2.349(3) y
Pr2 O4 4_675 2.392(4) y
Pr2 O1 2_467 2.416(4) y
Pr2 O6 . 2.524(4) y
Pr2 O2 3_746 2.527(4) y
Pr2 O5 1_556 2.658(3) y
Pr2 Mo 3_646 3.4021(5) ?
Pr2 Pr1 4_674 3.8154(4) ?
Pr2 Pr1 3_746 3.8203(4) ?
Pr3 O3 . 2.280(4) y
Pr3 O3 2_465 2.293(4) y
Pr3 O4 . 2.414(4) y
Pr3 O1 3_746 2.458(4) y
Pr3 O6 4_674 2.509(4) y
Pr3 O2 2_466 2.531(4) y
Pr3 O5 . 2.581(3) y
Pr3 Mo 3_645 3.4566(6) ?
Pr3 Mo 1_554 3.5034(6) ?
Pr3 Pr1 4_674 3.7393(4) ?
Pr3 Pr3 2_565 3.7752 ?
Pr3 Pr3 2_465 3.7752 ?
